data_2237606
loop_
_publ_author_name
'Bunev, Alexander S.'
'Sukhonosova, Elena V.'
'Syrazhetdinova, Dinara R.'
'Statsyuk, Vladimir E.'
'Ostapenko, Gennady I.'
'Khrustalev, Victor N.'

_publ_section_title
;
 3-Bromo-7-methoxy-2-phenylimidazo[2,1-<i>b</i>][1,3]benzothiazole
;
_journal_coeditor_code CV5391
_journal_issue 4
_journal_name_full 'Acta Crystallographica Section E'
_journal_page_first o531
_journal_paper_doi 10.1107/S1600536813006582
_journal_volume 69
_journal_year 2013
_chemical_formula_iupac 'C16 H11 Br N2 O S'
_chemical_formula_moiety 'C16 H11 Br N2 O S'
_chemical_formula_sum 'C16 H11 Br N2 O S'
_chemical_formula_weight 359.24
_chemical_name_systematic
;
3-Bromo-7-methoxy-2-phenylimidazo[2,1-<i>b</i>][1,3]benzothiazole
;
_space_group_IT_number 14
_symmetry_cell_setting monoclinic
_symmetry_space_group_name_Hall '-P 2yn'
_symmetry_space_group_name_H-M 'P 1 21/n 1'
_atom_sites_solution_hydrogens geom
_atom_sites_solution_primary direct
_atom_sites_solution_secondary difmap
_audit_creation_method SHELXL-97
_cell_angle_alpha 90.00
_cell_angle_beta 91.810(2)
_cell_angle_gamma 90.00
_cell_formula_units_Z 4
_cell_length_a 3.8346(4)
_cell_length_b 9.4848(11)
_cell_length_c 37.236(4)
_cell_measurement_reflns_used 9814
_cell_measurement_temperature 100(2)
_cell_measurement_theta_max 30.54
_cell_measurement_theta_min 2.22
_cell_volume 1353.6(3)
_computing_cell_refinement '<i>SAINT</i> (Bruker, 2001)'
_computing_data_collection '<i>APEX2</i> (Bruker, 2005)'
_computing_data_reduction '<i>SAINT</i> (Bruker, 2001)'
_computing_molecular_graphics '<i>SHELXTL</i> (Sheldrick, 2008)'
_computing_publication_material '<i>SHELXTL</i> (Sheldrick, 2008)'
_computing_structure_refinement '<i>SHELXTL</i> (Sheldrick, 2008)'
_computing_structure_solution '<i>SHELXTL</i> (Sheldrick, 2008)'
_diffrn_ambient_temperature 100(2)
_diffrn_measured_fraction_theta_full 0.991
_diffrn_measured_fraction_theta_max 0.991
_diffrn_measurement_device_type 'Bruker APEXII CCD'
_diffrn_measurement_method '\f and \w scans'
_diffrn_radiation_monochromator graphite
_diffrn_radiation_source 'fine-focus sealed tube'
_diffrn_radiation_type MoK\a
_diffrn_radiation_wavelength 0.71073
_diffrn_reflns_av_R_equivalents 0.0407
_diffrn_reflns_av_sigmaI/netI 0.0320
_diffrn_reflns_limit_h_max 5
_diffrn_reflns_limit_h_min -5
_diffrn_reflns_limit_k_max 13
_diffrn_reflns_limit_k_min -13
_diffrn_reflns_limit_l_max 52
_diffrn_reflns_limit_l_min -52
_diffrn_reflns_number 17224
_diffrn_reflns_theta_full 30.00
_diffrn_reflns_theta_max 30.00
_diffrn_reflns_theta_min 2.19
_exptl_absorpt_coefficient_mu 3.190
_exptl_absorpt_correction_T_max 0.646
_exptl_absorpt_correction_T_min 0.402
_exptl_absorpt_correction_type multi-scan
_exptl_absorpt_process_details '(<i>SADABS</i>; Sheldrick, 2003)'
_exptl_crystal_colour colourless
_exptl_crystal_density_diffrn 1.763
_exptl_crystal_density_method 'not measured'
_exptl_crystal_description needle
_exptl_crystal_F_000 720
_exptl_crystal_size_max 0.35
_exptl_crystal_size_mid 0.15
_exptl_crystal_size_min 0.15
_refine_diff_density_max 0.591
_refine_diff_density_min -0.953
_refine_ls_extinction_method none
_refine_ls_goodness_of_fit_ref 1.000
_refine_ls_hydrogen_treatment constr
_refine_ls_matrix_type full
_refine_ls_number_parameters 191
_refine_ls_number_reflns 3924
_refine_ls_number_restraints 0
_refine_ls_restrained_S_all 1.000
_refine_ls_R_factor_all 0.0370
_refine_ls_R_factor_gt 0.0321
_refine_ls_shift/su_max 0.001
_refine_ls_shift/su_mean 0.000
_refine_ls_structure_factor_coef Fsqd
_refine_ls_weighting_details 'calc w=1/[\s^2^(Fo^2^)+(0.0196P)^2^+2.89P] where P=(Fo^2^+2Fc^2^)/3'
_refine_ls_weighting_scheme calc
_refine_ls_wR_factor_gt 0.0680
_refine_ls_wR_factor_ref 0.0696
_reflns_number_gt 3578
_reflns_number_total 3924
_reflns_threshold_expression I>2\s(I)
_cod_data_source_file cv5391.cif
_cod_data_source_block I
_cod_original_sg_symbol_H-M 'P 21/n'
_cod_database_code 2237606
_cod_database_fobs_code 2237606

loop_
_symmetry_equiv_pos_as_xyz
'x, y, z'
'-x+1/2, y+1/2, -z+1/2'
'-x, -y, -z'
'x-1/2, -y-1/2, z-1/2'

loop_
_atom_site_type_symbol
_atom_site_label
_atom_site_fract_x
_atom_site_fract_y
_atom_site_fract_z
_atom_site_U_iso_or_equiv
_atom_site_adp_type
_atom_site_calc_flag
_atom_site_refinement_flags
_atom_site_occupancy
_atom_site_symmetry_multiplicity
Br Br1 -0.02456(5) 0.18794(2) 0.820287(5) 0.01435(6) Uani d . 1 1
O O1 0.7765(4) -0.18472(16) 0.97119(4) 0.0169(3) Uani d . 1 1
N N1 0.3136(5) 0.49917(19) 0.88973(5) 0.0132(3) Uani d . 1 1
C C2 0.1687(5) 0.4553(2) 0.85658(5) 0.0128(4) Uani d . 1 1
C C3 0.1626(5) 0.3103(2) 0.85500(5) 0.0132(4) Uani d . 1 1
N N4 0.3079(4) 0.26156(18) 0.88734(4) 0.0114(3) Uani d . 1 1
C C4A 0.4010(5) 0.1337(2) 0.90429(5) 0.0108(3) Uani d . 1 1
C C5 0.3563(5) -0.0040(2) 0.89273(5) 0.0122(4) Uani d . 1 1
H H5 0.2447 -0.0235 0.8701 0.015 Uiso calc R 1 1
C C6 0.4774(5) -0.1141(2) 0.91473(6) 0.0140(4) Uani d . 1 1
H H6 0.4476 -0.2091 0.9071 0.017 Uiso calc R 1 1
C C7 0.6429(5) -0.0847(2) 0.94802(5) 0.0123(4) Uani d . 1 1
C C8 0.6842(5) 0.0541(2) 0.96019(5) 0.0131(4) Uani d . 1 1
H H8 0.7929 0.0739 0.9829 0.016 Uiso calc R 1 1
C C8A 0.5618(5) 0.1615(2) 0.93805(5) 0.0122(4) Uani d . 1 1
S S9 0.59204(13) 0.34210(5) 0.947997(13) 0.01341(10) Uani d . 1 1
C C9A 0.3926(5) 0.3811(2) 0.90637(5) 0.0120(4) Uani d . 1 1
C C10 0.0582(5) 0.5587(2) 0.82933(5) 0.0130(4) Uani d . 1 1
C C11 -0.0888(5) 0.6869(2) 0.83961(6) 0.0154(4) Uani d . 1 1
H H11 -0.1203 0.7057 0.8644 0.018 Uiso calc R 1 1
C C12 -0.1889(6) 0.7866(2) 0.81419(6) 0.0192(4) Uani d . 1 1
H H12 -0.2904 0.8729 0.8216 0.023 Uiso calc R 1 1
C C13 -0.1415(6) 0.7611(2) 0.77781(6) 0.0198(4) Uani d . 1 1
H H13 -0.2092 0.8298 0.7604 0.024 Uiso calc R 1 1
C C14 0.0052(6) 0.6347(3) 0.76713(6) 0.0189(4) Uani d . 1 1
H H14 0.0374 0.6168 0.7423 0.023 Uiso calc R 1 1
C C15 0.1053(5) 0.5339(2) 0.79261(6) 0.0159(4) Uani d . 1 1
H H15 0.2062 0.4477 0.7851 0.019 Uiso calc R 1 1
C C16 0.7532(6) -0.3284(2) 0.96000(6) 0.0161(4) Uani d . 1 1
H H16A 0.8656 -0.3888 0.9783 0.024 Uiso calc R 1 1
H H16B 0.8708 -0.3400 0.9372 0.024 Uiso calc R 1 1
H H16C 0.5073 -0.3551 0.9568 0.024 Uiso calc R 1 1

loop_
_atom_site_aniso_label
_atom_site_aniso_U_11
_atom_site_aniso_U_22
_atom_site_aniso_U_33
_atom_site_aniso_U_12
_atom_site_aniso_U_13
_atom_site_aniso_U_23
Br1 0.01465(9) 0.01602(10) 0.01221(9) -0.00152(7) -0.00252(6) -0.00246(7)
O1 0.0232(7) 0.0110(7) 0.0161(7) 0.0009(6) -0.0046(6) 0.0000(5)
N1 0.0148(8) 0.0134(8) 0.0114(7) -0.0011(6) 0.0001(6) -0.0007(6)
C2 0.0129(8) 0.0144(9) 0.0111(8) -0.0006(7) 0.0002(7) -0.0001(7)
C3 0.0132(8) 0.0143(9) 0.0121(8) -0.0011(7) -0.0012(7) -0.0025(7)
N4 0.0121(7) 0.0119(8) 0.0102(7) 0.0002(6) -0.0009(6) -0.0007(6)
C4A 0.0097(8) 0.0134(9) 0.0091(8) -0.0004(7) -0.0005(6) 0.0004(7)
C5 0.0109(8) 0.0141(9) 0.0116(8) -0.0005(7) -0.0015(7) -0.0014(7)
C6 0.0130(9) 0.0117(9) 0.0171(9) -0.0011(7) -0.0006(7) -0.0016(7)
C7 0.0120(8) 0.0138(9) 0.0111(8) -0.0003(7) 0.0004(7) 0.0018(7)
C8 0.0136(8) 0.0149(9) 0.0107(8) -0.0020(7) 0.0001(7) -0.0007(7)
C8A 0.0114(8) 0.0125(9) 0.0127(8) -0.0008(7) -0.0001(7) -0.0015(7)
S9 0.0176(2) 0.0104(2) 0.0120(2) -0.00075(17) -0.00341(17) -0.00098(16)
C9A 0.0124(8) 0.0129(9) 0.0106(8) -0.0018(7) -0.0006(7) -0.0020(7)
C10 0.0109(8) 0.0157(9) 0.0125(8) -0.0019(7) -0.0016(7) 0.0012(7)
C11 0.0148(9) 0.0150(9) 0.0163(9) -0.0012(8) 0.0001(7) 0.0002(7)
C12 0.0168(10) 0.0143(10) 0.0262(11) 0.0000(8) -0.0028(8) 0.0027(8)
C13 0.0168(10) 0.0213(10) 0.0210(10) -0.0025(8) -0.0032(8) 0.0092(8)
C14 0.0186(10) 0.0250(11) 0.0130(9) -0.0025(9) -0.0020(8) 0.0044(8)
C15 0.0130(8) 0.0184(10) 0.0164(9) -0.0005(7) 0.0005(7) 0.0031(8)
C16 0.0188(9) 0.0112(9) 0.0182(9) 0.0008(8) -0.0022(8) -0.0009(7)

loop_
_atom_type_symbol
_atom_type_description
_atom_type_scat_dispersion_real
_atom_type_scat_dispersion_imag
_atom_type_scat_source
C C 0.0033 0.0016 'International Tables Vol C Tables 4.2.6.8 and 6.1.1.4'
H H 0.0000 0.0000 'International Tables Vol C Tables 4.2.6.8 and 6.1.1.4'
N N 0.0061 0.0033 'International Tables Vol C Tables 4.2.6.8 and 6.1.1.4'
O O 0.0106 0.0060 'International Tables Vol C Tables 4.2.6.8 and 6.1.1.4'
S S 0.1246 0.1234 'International Tables Vol C Tables 4.2.6.8 and 6.1.1.4'
Br Br -0.2901 2.4595 'International Tables Vol C Tables 4.2.6.8 and 6.1.1.4'

loop_
_geom_angle_atom_site_label_1
_geom_angle_atom_site_label_2
_geom_angle_atom_site_label_3
_geom_angle
C7 O1 C16 117.30(16)
C9A N1 C2 104.00(17)
C3 C2 N1 109.89(17)
C3 C2 C10 129.46(18)
N1 C2 C10 120.63(18)
C2 C3 N4 106.81(17)
C2 C3 Br1 131.09(16)
N4 C3 Br1 121.94(15)
C9A N4 C3 104.77(17)
C9A N4 C4A 115.35(16)
C3 N4 C4A 139.80(17)
C5 C4A N4 130.27(17)
C5 C4A C8A 120.03(18)
N4 C4A C8A 109.70(17)
C4A C5 C6 119.16(18)
C4A C5 H5 120.4
C6 C5 H5 120.4
C5 C6 C7 120.13(19)
C5 C6 H6 119.9
C7 C6 H6 119.9
O1 C7 C8 114.26(17)
O1 C7 C6 124.62(18)
C8 C7 C6 121.12(18)
C8A C8 C7 117.81(18)
C8A C8 H8 121.1
C7 C8 H8 121.1
C8 C8A C4A 121.72(18)
C8 C8A S9 125.00(16)
C4A C8A S9 113.27(15)
C9A S9 C8A 89.72(10)
N1 C9A N4 114.52(17)
N1 C9A S9 133.52(16)
N4 C9A S9 111.95(15)
C11 C10 C15 118.53(19)
C11 C10 C2 120.19(18)
C15 C10 C2 121.25(19)
C12 C11 C10 120.8(2)
C12 C11 H11 119.6
C10 C11 H11 119.6
C11 C12 C13 120.3(2)
C11 C12 H12 119.9
C13 C12 H12 119.9
C14 C13 C12 119.7(2)
C14 C13 H13 120.2
C12 C13 H13 120.2
C13 C14 C15 120.2(2)
C13 C14 H14 119.9
C15 C14 H14 119.9
C14 C15 C10 120.5(2)
C14 C15 H15 119.8
C10 C15 H15 119.8
O1 C16 H16A 109.5
O1 C16 H16B 109.5
H16A C16 H16B 109.5
O1 C16 H16C 109.5
H16A C16 H16C 109.5
H16B C16 H16C 109.5

loop_
_geom_bond_atom_site_label_1
_geom_bond_atom_site_label_2
_geom_bond_distance
Br1 C3 1.864(2)
O1 C7 1.371(2)
O1 C16 1.427(2)
N1 C9A 1.311(3)
N1 C2 1.401(2)
C2 C3 1.377(3)
C2 C10 1.465(3)
C3 N4 1.390(2)
N4 C9A 1.370(3)
N4 C4A 1.408(3)
C4A C5 1.385(3)
C4A C8A 1.407(3)
C5 C6 1.397(3)
C5 H5 0.9500
C6 C7 1.403(3)
C6 H6 0.9500
C7 C8 1.399(3)
C8 C8A 1.383(3)
C8 H8 0.9500
C8A S9 1.756(2)
S9 C9A 1.746(2)
C10 C11 1.398(3)
C10 C15 1.404(3)
C11 C12 1.384(3)
C11 H11 0.9500
C12 C13 1.394(3)
C12 H12 0.9500
C13 C14 1.388(3)
C13 H13 0.9500
C14 C15 1.392(3)
C14 H14 0.9500
C15 H15 0.9500
C16 H16A 0.9800
C16 H16B 0.9800
C16 H16C 0.9800

loop_
_geom_hbond_atom_site_label_D
_geom_hbond_atom_site_label_H
_geom_hbond_atom_site_label_A
_geom_hbond_site_symmetry_A
_geom_hbond_distance_DH
_geom_hbond_distance_HA
_geom_hbond_distance_DA
_geom_hbond_angle_DHA
_geom_hbond_publ_flag
C8 H8 O1 3_757 0.95 2.56 3.465(3) 158 yes

loop_
_geom_torsion_atom_site_label_1
_geom_torsion_atom_site_label_2
_geom_torsion_atom_site_label_3
_geom_torsion_atom_site_label_4
_geom_torsion
C9A N1 C2 C3 0.9(2)
C9A N1 C2 C10 -177.60(18)
N1 C2 C3 N4 -0.5(2)
C10 C2 C3 N4 177.8(2)
N1 C2 C3 Br1 174.83(15)
C10 C2 C3 Br1 -6.9(4)
C2 C3 N4 C9A 0.0(2)
Br1 C3 N4 C9A -175.90(14)
C2 C3 N4 C4A -176.4(2)
Br1 C3 N4 C4A 7.7(3)
C9A N4 C4A C5 -179.7(2)
C3 N4 C4A C5 -3.5(4)
C9A N4 C4A C8A 0.5(2)
C3 N4 C4A C8A 176.6(2)
N4 C4A C5 C6 179.2(2)
C8A C4A C5 C6 -1.0(3)
C4A C5 C6 C7 -0.2(3)
C16 O1 C7 C8 -178.10(18)
C16 O1 C7 C6 1.8(3)
C5 C6 C7 O1 -178.68(19)
C5 C6 C7 C8 1.2(3)
O1 C7 C8 C8A 178.87(18)
C6 C7 C8 C8A -1.1(3)
C7 C8 C8A C4A -0.1(3)
C7 C8 C8A S9 -179.27(15)
C5 C4A C8A C8 1.2(3)
N4 C4A C8A C8 -178.98(18)
C5 C4A C8A S9 -179.60(15)
N4 C4A C8A S9 0.2(2)
C8 C8A S9 C9A 178.51(19)
C4A C8A S9 C9A -0.68(16)
C2 N1 C9A N4 -0.9(2)
C2 N1 C9A S9 177.88(18)
C3 N4 C9A N1 0.6(2)
C4A N4 C9A N1 178.04(18)
C3 N4 C9A S9 -178.45(14)
C4A N4 C9A S9 -1.0(2)
C8A S9 C9A N1 -177.9(2)
C8A S9 C9A N4 0.95(15)
C3 C2 C10 C11 146.1(2)
N1 C2 C10 C11 -35.7(3)
C3 C2 C10 C15 -35.6(3)
N1 C2 C10 C15 142.5(2)
C15 C10 C11 C12 0.6(3)
C2 C10 C11 C12 178.9(2)
C10 C11 C12 C13 -0.6(3)
C11 C12 C13 C14 0.3(3)
C12 C13 C14 C15 -0.1(3)
C13 C14 C15 C10 0.2(3)
C11 C10 C15 C14 -0.4(3)
C2 C10 C15 C14 -178.7(2)

loop_
_cod_related_entry_id
_cod_related_entry_database
_cod_related_entry_code
1 ChemSpider 15003988
